data_1502760
loop_
_publ_author_name
'Suwa, Kazuya'
'Otsuki, Joe'
'Goto, Kei'

_publ_section_title
;
 Photoisomerization and thermal isomerization of shuttlecock- and
 bowl-equipped (phenylazo)pyridines.
;
_journal_issue 2
_journal_name_full 'The journal of physical chemistry. A'
_journal_page_first 884
_journal_page_last 890
_journal_paper_doi 10.1021/jp909922y
_journal_volume 114
_journal_year 2010
_chemical_formula_sum 'C47 H49 N3'
_chemical_formula_weight 655.89
_chemical_name_systematic
; 
 ? 
;
_space_group_IT_number 61
_symmetry_cell_setting orthorhombic
_symmetry_space_group_name_Hall '-P 2ac 2ab'
_symmetry_space_group_name_H-M 'P b c a'
_atom_sites_solution_hydrogens geom
_atom_sites_solution_primary direct
_atom_sites_solution_secondary difmap
_audit_creation_method SHELXL-97
_cell_angle_alpha 90.00
_cell_angle_beta 90.00
_cell_angle_gamma 90.00
_cell_formula_units_Z 8
_cell_length_a 11.408(2)
_cell_length_b 25.189(5)
_cell_length_c 28.093(5)
_cell_measurement_temperature 123(2)
_cell_volume 8073(3)
_computing_cell_refinement CrystalClear
_computing_data_collection CrystalClear
_computing_data_reduction CrystalClear
_computing_structure_refinement 'SHELXL-97 (Sheldrick, 1997)'
_computing_structure_solution 'SHELXS-97 (Sheldrick, 1990)'
_diffrn_ambient_temperature 123(2)
_diffrn_measured_fraction_theta_full 0.997
_diffrn_measured_fraction_theta_max 0.997
_diffrn_measurement_device_type 'RIGAKU MercuryCCD'
_diffrn_measurement_method CCD
_diffrn_radiation_monochromator graphite
_diffrn_radiation_source 'fine-focus sealed tube'
_diffrn_radiation_type MoK\a
_diffrn_radiation_wavelength 0.71075
_diffrn_reflns_av_R_equivalents 0.0947
_diffrn_reflns_av_sigmaI/netI 0.0512
_diffrn_reflns_limit_h_max 10
_diffrn_reflns_limit_h_min -13
_diffrn_reflns_limit_k_max 29
_diffrn_reflns_limit_k_min -29
_diffrn_reflns_limit_l_max 33
_diffrn_reflns_limit_l_min -25
_diffrn_reflns_number 51443
_diffrn_reflns_theta_full 25.00
_diffrn_reflns_theta_max 25.00
_diffrn_reflns_theta_min 1.62
_exptl_absorpt_coefficient_mu 0.062
_exptl_absorpt_correction_T_max 0.9907
_exptl_absorpt_correction_T_min 0.9815
_exptl_absorpt_correction_type empirical
_exptl_crystal_colour brown
_exptl_crystal_density_diffrn 1.079
_exptl_crystal_density_method 'not measured'
_exptl_crystal_description block
_exptl_crystal_F_000 2816
_exptl_crystal_size_max 0.30
_exptl_crystal_size_mid 0.20
_exptl_crystal_size_min 0.15
_refine_diff_density_max 0.456
_refine_diff_density_min -0.422
_refine_diff_density_rms 0.144
_refine_ls_extinction_method none
_refine_ls_goodness_of_fit_ref 1.171
_refine_ls_hydrogen_treatment mixed
_refine_ls_matrix_type full
_refine_ls_number_parameters 475
_refine_ls_number_reflns 7079
_refine_ls_number_restraints 0
_refine_ls_restrained_S_all 1.171
_refine_ls_R_factor_all 0.1313
_refine_ls_R_factor_gt 0.0990
_refine_ls_shift/su_max 0.000
_refine_ls_shift/su_mean 0.000
_refine_ls_structure_factor_coef Fsqd
_refine_ls_weighting_details 'calc w=1/[\s^2^(Fo^2^)+(0.0383P)^2^+18.9649P] where P=(Fo^2^+2Fc^2^)/3'
_refine_ls_weighting_scheme calc
_refine_ls_wR_factor_gt 0.1860
_refine_ls_wR_factor_ref 0.2174
_reflns_number_gt 5352
_reflns_number_total 7079
_reflns_threshold_expression >2sigma(I)
_cod_data_source_file jp909922y_si_002.cif
_cod_data_source_block bowlazo
_cod_original_sg_symbol_H-M Pbca
_cod_database_code 1502760

loop_
_symmetry_equiv_pos_as_xyz
'x, y, z'
'-x+1/2, -y, z+1/2'
'x+1/2, -y+1/2, -z'
'-x, y+1/2, -z+1/2'
'-x, -y, -z'
'x-1/2, y, -z-1/2'
'-x-1/2, y-1/2, z'
'x, -y-1/2, z-1/2'

loop_
_atom_site_label
_atom_site_type_symbol
_atom_site_fract_x
_atom_site_fract_y
_atom_site_fract_z
_atom_site_U_iso_or_equiv
_atom_site_adp_type
_atom_site_occupancy
_atom_site_symmetry_multiplicity
_atom_site_calc_flag
_atom_site_refinement_flags
_atom_site_disorder_assembly
_atom_site_disorder_group
N1 N 0.1411(2) 0.33436(12) 0.14135(11) 0.0293(7) Uani 1 1 d . . .
N2 N 0.0490(3) 0.32714(13) 0.11811(11) 0.0330(8) Uani 1 1 d . . .
C1 C 0.3010(3) 0.27981(15) 0.16894(13) 0.0278(8) Uani 1 1 d . . .
C2 C -0.1953(3) 0.31984(15) 0.21192(13) 0.0304(9) Uani 1 1 d . . .
C3 C 0.1453(3) 0.20946(15) 0.21274(14) 0.0321(9) Uani 1 1 d . . .
H34 H 0.0932 0.1855 0.2281 0.039 Uiso 1 1 calc R . .
C4 C 0.3406(3) 0.23392(15) 0.19177(13) 0.0302(9) Uani 1 1 d . . .
H7 H 0.4223 0.2266 0.1925 0.036 Uiso 1 1 calc R . .
C5 C -0.0744(3) 0.31049(15) 0.21158(13) 0.0306(9) Uani 1 1 d . . .
H49 H -0.0229 0.3363 0.2247 0.037 Uiso 1 1 calc R . .
C6 C -0.0284(3) 0.26422(15) 0.19238(13) 0.0278(8) Uani 1 1 d . . .
C7 C 0.1796(3) 0.28857(15) 0.16735(13) 0.0269(8) Uani 1 1 d . . .
C8 C 0.3767(3) 0.36936(15) 0.14028(13) 0.0298(9) Uani 1 1 d . . .
H1 H 0.3188 0.3870 0.1587 0.036 Uiso 1 1 calc R . .
C9 C -0.1045(3) 0.22590(15) 0.17493(13) 0.0294(9) Uani 1 1 d . . .
H2 H -0.0739 0.1937 0.1625 0.035 Uiso 1 1 calc R . .
C10 C 0.2643(3) 0.19905(16) 0.21318(14) 0.0326(9) Uani 1 1 d . . .
H4 H 0.2933 0.1679 0.2282 0.039 Uiso 1 1 calc R . .
C11 C -0.2848(3) 0.41012(16) 0.24299(14) 0.0341(9) Uani 1 1 d . . .
C12 C 0.3862(3) 0.31432(15) 0.14286(13) 0.0280(8) Uani 1 1 d . . .
C13 C 0.1003(3) 0.25421(15) 0.19034(13) 0.0276(8) Uani 1 1 d . . .
C14 C -0.2697(3) 0.28122(15) 0.19303(13) 0.0304(9) Uani 1 1 d . . .
H8 H -0.3518 0.2874 0.1923 0.036 Uiso 1 1 calc R . .
C15 C 0.4764(3) 0.28941(16) 0.11787(13) 0.0291(9) Uani 1 1 d . . .
H35 H 0.4856 0.2520 0.1201 0.035 Uiso 1 1 calc R . .
C16 C -0.2256(3) 0.23413(16) 0.17534(13) 0.0320(9) Uani 1 1 d . . .
N3 N -0.0744(3) 0.46168(14) 0.04491(14) 0.0466(10) Uani 1 1 d . . .
C17 C 0.5538(3) 0.31901(16) 0.08949(14) 0.0312(9) Uani 1 1 d . . .
C18 C -0.3003(3) 0.19241(17) 0.15755(14) 0.0355(10) Uani 1 1 d . . .
C19 C -0.2432(3) 0.36874(16) 0.22976(14) 0.0336(9) Uani 1 1 d . . .
C20 C 0.0403(4) 0.45154(17) 0.04712(16) 0.0427(11) Uani 1 1 d . . .
H6 H 0.0924 0.4750 0.0311 0.051 Uiso 1 1 calc R . .
C21 C -0.3365(3) 0.46159(16) 0.25605(15) 0.0356(9) Uani 1 1 d . . .
C22 C 0.0116(3) 0.37451(15) 0.09393(13) 0.0305(9) Uani 1 1 d . . .
C23 C -0.3548(3) 0.15468(16) 0.14308(15) 0.0359(10) Uani 1 1 d . A .
C24 C -0.4152(3) 0.10737(17) 0.12478(16) 0.0382(10) Uani 1 1 d . . .
C25 C 0.4505(3) 0.39912(16) 0.11115(14) 0.0318(9) Uani 1 1 d . . .
C26 C 0.7191(3) 0.27215(17) 0.03937(15) 0.0364(10) Uani 1 1 d . . .
C27 C 0.5387(3) 0.37309(16) 0.08560(14) 0.0333(9) Uani 1 1 d . . .
H3 H 0.5888 0.3930 0.0653 0.040 Uiso 1 1 calc R . .
C28 C 0.0874(3) 0.40887(16) 0.07136(14) 0.0351(9) Uani 1 1 d . . .
H5 H 0.1697 0.4034 0.0724 0.042 Uiso 1 1 calc R . .
C29 C 0.6442(3) 0.29267(16) 0.06271(14) 0.0346(9) Uani 1 1 d . . .
C30 C -0.1072(3) 0.38335(17) 0.09123(15) 0.0407(10) Uani 1 1 d . . .
H36 H -0.1615 0.3595 0.1053 0.049 Uiso 1 1 calc R . .
C31 C 0.4274(4) 0.50104(18) 0.09364(16) 0.0416(10) Uani 1 1 d . . .
C32 C 0.4351(3) 0.45527(18) 0.10378(15) 0.0366(10) Uani 1 1 d . . .
C33 C -0.1446(4) 0.42807(18) 0.06731(17) 0.0476(12) Uani 1 1 d . . .
H9 H -0.2263 0.4352 0.0669 0.057 Uiso 1 1 calc R . .
C34 C 0.8123(3) 0.24707(17) 0.01041(15) 0.0377(10) Uani 1 1 d . . .
C35 C -0.2408(4) 0.49811(18) 0.27473(18) 0.0491(12) Uani 1 1 d . . .
H10 H -0.2081 0.4833 0.3041 0.074 Uiso 1 1 calc R . .
H11 H -0.2739 0.5333 0.2812 0.074 Uiso 1 1 calc R . .
H12 H -0.1786 0.5013 0.2508 0.074 Uiso 1 1 calc R . .
C36 C 0.4200(4) 0.55689(18) 0.07826(18) 0.0516(12) Uani 1 1 d . . .
C37 C 0.8749(4) 0.2898(2) -0.01801(18) 0.0566(13) Uani 1 1 d . . .
H13 H 0.8207 0.3052 -0.0413 0.085 Uiso 1 1 calc R . .
H14 H 0.9420 0.2742 -0.0347 0.085 Uiso 1 1 calc R . .
H15 H 0.9025 0.3177 0.0036 0.085 Uiso 1 1 calc R . .
C38 C 0.7578(4) 0.2054(2) -0.02128(17) 0.0565(13) Uani 1 1 d . . .
H16 H 0.7168 0.1792 -0.0016 0.085 Uiso 1 1 calc R . .
H17 H 0.8193 0.1878 -0.0398 0.085 Uiso 1 1 calc R . .
H18 H 0.7019 0.2223 -0.0430 0.085 Uiso 1 1 calc R . .
C39 C 0.9009(4) 0.2209(2) 0.04411(18) 0.0563(13) Uani 1 1 d . . .
H37 H 0.9346 0.2478 0.0652 0.084 Uiso 1 1 calc R . .
H38 H 0.9636 0.2043 0.0254 0.084 Uiso 1 1 calc R . .
H39 H 0.8612 0.1937 0.0632 0.084 Uiso 1 1 calc R . .
C40 C -0.3958(4) 0.4853(2) 0.21267(18) 0.0554(13) Uani 1 1 d . . .
H19 H -0.3381 0.4896 0.1871 0.083 Uiso 1 1 calc R . .
H20 H -0.4290 0.5200 0.2209 0.083 Uiso 1 1 calc R . .
H21 H -0.4586 0.4616 0.2019 0.083 Uiso 1 1 calc R . .
C41 C -0.4279(4) 0.45405(19) 0.29558(18) 0.0547(13) Uani 1 1 d . . .
H22 H -0.4917 0.4315 0.2839 0.082 Uiso 1 1 calc R . .
H23 H -0.4594 0.4887 0.3050 0.082 Uiso 1 1 calc R . .
H24 H -0.3909 0.4371 0.3232 0.082 Uiso 1 1 calc R . .
C42 C -0.3520(5) 0.05835(19) 0.1436(2) 0.0485(13) Uani 0.90 1 d P A 1
H25 H -0.2703 0.0588 0.1328 0.073 Uiso 0.90 1 calc PR A 1
H26 H -0.3908 0.0263 0.1316 0.073 Uiso 0.90 1 calc PR A 1
H27 H -0.3542 0.0584 0.1785 0.073 Uiso 0.90 1 calc PR A 1
C43 C -0.5426(4) 0.1069(2) 0.1423(2) 0.0595(16) Uani 0.90 1 d P A 1
H40 H -0.5437 0.1060 0.1772 0.089 Uiso 0.90 1 calc PR A 1
H41 H -0.5827 0.0754 0.1298 0.089 Uiso 0.90 1 calc PR A 1
H42 H -0.5828 0.1389 0.1311 0.089 Uiso 0.90 1 calc PR A 1
C44 C -0.4123(5) 0.1069(2) 0.07093(19) 0.0540(14) Uani 0.90 1 d P A 1
H43 H -0.4524 0.1385 0.0587 0.081 Uiso 0.90 1 calc PR A 1
H44 H -0.4520 0.0750 0.0592 0.081 Uiso 0.90 1 calc PR A 1
H45 H -0.3307 0.1069 0.0600 0.081 Uiso 0.90 1 calc PR A 1
C45 C 0.3129(5) 0.5643(2) 0.0476(2) 0.0793(18) Uani 1 1 d . . .
H28 H 0.3160 0.5396 0.0207 0.119 Uiso 1 1 calc R . .
H29 H 0.3107 0.6009 0.0357 0.119 Uiso 1 1 calc R . .
H30 H 0.2425 0.5573 0.0666 0.119 Uiso 1 1 calc R . .
C46 C 0.4180(7) 0.5927(2) 0.1211(2) 0.090(2) Uani 1 1 d . . .
H31 H 0.3514 0.5833 0.1415 0.136 Uiso 1 1 calc R . .
H32 H 0.4102 0.6297 0.1108 0.136 Uiso 1 1 calc R . .
H33 H 0.4911 0.5885 0.1390 0.136 Uiso 1 1 calc R . .
C47 C 0.5267(6) 0.5692(2) 0.0471(2) 0.088(2) Uani 1 1 d . . .
H46 H 0.5983 0.5656 0.0661 0.132 Uiso 1 1 calc R . .
H47 H 0.5207 0.6055 0.0350 0.132 Uiso 1 1 calc R . .
H48 H 0.5292 0.5443 0.0203 0.132 Uiso 1 1 calc R . .

loop_
_atom_site_aniso_label
_atom_site_aniso_U_11
_atom_site_aniso_U_22
_atom_site_aniso_U_33
_atom_site_aniso_U_23
_atom_site_aniso_U_13
_atom_site_aniso_U_12
N1 0.0255(16) 0.0347(19) 0.0276(18) 0.0007(15) 0.0014(13) 0.0026(13)
N2 0.0347(18) 0.036(2) 0.0278(18) 0.0029(15) -0.0024(14) 0.0005(14)
C1 0.0262(18) 0.033(2) 0.024(2) -0.0024(17) -0.0006(15) -0.0008(15)
C2 0.035(2) 0.033(2) 0.024(2) 0.0008(17) 0.0035(16) 0.0021(16)
C3 0.036(2) 0.032(2) 0.029(2) 0.0005(18) 0.0026(16) -0.0005(17)
C4 0.0293(19) 0.036(2) 0.026(2) -0.0006(17) 0.0012(16) 0.0034(16)
C5 0.031(2) 0.033(2) 0.028(2) 0.0009(17) 0.0007(16) -0.0023(16)
C6 0.0300(19) 0.032(2) 0.022(2) 0.0033(17) 0.0027(15) 0.0010(16)
C7 0.033(2) 0.027(2) 0.021(2) -0.0042(16) 0.0019(15) 0.0016(15)
C8 0.0301(19) 0.032(2) 0.028(2) -0.0019(17) 0.0029(16) 0.0002(16)
C9 0.0300(19) 0.031(2) 0.027(2) 0.0032(17) 0.0043(16) -0.0005(16)
C10 0.036(2) 0.031(2) 0.031(2) 0.0006(18) 0.0002(17) 0.0052(17)
C11 0.033(2) 0.038(2) 0.031(2) 0.0004(19) -0.0012(17) -0.0011(18)
C12 0.0270(18) 0.034(2) 0.023(2) -0.0020(17) -0.0027(15) -0.0011(15)
C13 0.0280(18) 0.032(2) 0.023(2) -0.0025(17) -0.0005(15) 0.0031(16)
C14 0.0273(19) 0.037(2) 0.027(2) 0.0020(18) -0.0012(15) 0.0025(16)
C15 0.0259(18) 0.034(2) 0.027(2) 0.0001(17) -0.0025(15) -0.0007(16)
C16 0.035(2) 0.036(2) 0.025(2) 0.0036(18) 0.0013(16) -0.0032(17)
N3 0.047(2) 0.040(2) 0.053(3) 0.0094(19) -0.0101(18) 0.0020(17)
C17 0.0227(18) 0.042(2) 0.029(2) -0.0019(18) -0.0022(15) 0.0022(16)
C18 0.033(2) 0.043(3) 0.031(2) 0.0040(19) 0.0042(17) 0.0020(18)
C19 0.032(2) 0.040(2) 0.029(2) 0.0010(19) -0.0017(17) -0.0015(18)
C20 0.045(2) 0.042(3) 0.041(3) 0.006(2) -0.002(2) 0.000(2)
C21 0.036(2) 0.033(2) 0.037(2) 0.0006(19) -0.0013(18) 0.0043(17)
C22 0.036(2) 0.030(2) 0.026(2) -0.0012(17) -0.0038(16) 0.0026(16)
C23 0.035(2) 0.037(2) 0.035(2) 0.0042(19) -0.0018(18) -0.0012(18)
C24 0.034(2) 0.037(2) 0.043(3) 0.000(2) -0.0046(18) -0.0030(18)
C25 0.0295(19) 0.037(2) 0.029(2) -0.0013(18) -0.0035(16) -0.0041(17)
C26 0.035(2) 0.041(3) 0.033(2) 0.000(2) 0.0035(18) -0.0049(18)
C27 0.0266(19) 0.042(3) 0.031(2) 0.0044(19) 0.0019(16) -0.0043(17)
C28 0.034(2) 0.038(2) 0.034(2) 0.0044(19) 0.0022(17) 0.0003(17)
C29 0.030(2) 0.042(2) 0.032(2) 0.0007(19) 0.0027(17) -0.0049(18)
C30 0.037(2) 0.042(3) 0.043(3) 0.008(2) -0.0074(19) -0.0014(19)
C31 0.043(2) 0.042(3) 0.040(3) 0.001(2) -0.0024(19) -0.0060(19)
C32 0.034(2) 0.039(3) 0.036(2) 0.000(2) 0.0009(18) -0.0030(18)
C33 0.037(2) 0.048(3) 0.059(3) 0.013(2) -0.010(2) 0.002(2)
C34 0.039(2) 0.037(2) 0.037(2) -0.005(2) 0.0134(18) -0.0020(18)
C35 0.048(3) 0.040(3) 0.059(3) -0.006(2) -0.003(2) 0.002(2)
C36 0.062(3) 0.034(3) 0.059(3) 0.002(2) -0.010(2) -0.005(2)
C37 0.062(3) 0.054(3) 0.054(3) -0.003(3) 0.025(2) -0.002(2)
C38 0.056(3) 0.064(3) 0.049(3) -0.023(3) 0.014(2) -0.015(2)
C39 0.052(3) 0.058(3) 0.059(3) -0.004(3) 0.010(2) 0.013(2)
C40 0.056(3) 0.053(3) 0.057(3) 0.005(3) -0.010(2) 0.011(2)
C41 0.056(3) 0.045(3) 0.063(3) 0.002(2) 0.019(2) 0.008(2)
C42 0.057(3) 0.037(3) 0.052(3) 0.005(2) -0.001(3) 0.004(2)
C43 0.040(3) 0.047(3) 0.092(5) -0.013(3) 0.008(3) -0.012(2)
C44 0.077(4) 0.041(3) 0.044(3) 0.000(3) -0.015(3) -0.005(3)
C45 0.098(4) 0.054(4) 0.087(5) 0.006(3) -0.028(4) 0.014(3)
C46 0.159(6) 0.037(3) 0.075(4) -0.008(3) -0.011(4) -0.003(4)
C47 0.102(5) 0.062(4) 0.100(5) 0.029(4) 0.009(4) -0.019(3)

loop_
_atom_type_symbol
_atom_type_description
_atom_type_scat_dispersion_real
_atom_type_scat_dispersion_imag
_atom_type_scat_source
C C 0.0033 0.0016 'International Tables Vol C Tables 4.2.6.8 and 6.1.1.4'
H H 0.0000 0.0000 'International Tables Vol C Tables 4.2.6.8 and 6.1.1.4'
N N 0.0061 0.0033 'International Tables Vol C Tables 4.2.6.8 and 6.1.1.4'

loop_
_geom_angle_atom_site_label_1
_geom_angle_atom_site_label_2
_geom_angle_atom_site_label_3
_geom_angle
N2 N1 C7 114.0(3)
N1 N2 C22 112.0(3)
C4 C1 C7 117.6(3)
C4 C1 C12 119.7(3)
C7 C1 C12 122.3(3)
C14 C2 C5 118.6(4)
C14 C2 C19 119.9(3)
C5 C2 C19 121.4(4)
C10 C3 C13 121.3(4)
C10 C4 C1 121.6(3)
C6 C5 C2 121.1(4)
C5 C6 C9 119.0(3)
C5 C6 C13 122.0(3)
C9 C6 C13 119.0(3)
C1 C7 C13 121.5(3)
C1 C7 N1 116.4(3)
C13 C7 N1 122.0(3)
C12 C8 C25 121.3(4)
C6 C9 C16 120.8(4)
C4 C10 C3 119.8(4)
C19 C11 C21 176.5(4)
C8 C12 C15 118.6(3)
C8 C12 C1 123.6(3)
C15 C12 C1 117.7(3)
C3 C13 C7 118.0(3)
C3 C13 C6 118.9(3)
C7 C13 C6 123.1(3)
C16 C14 C2 120.9(3)
C12 C15 C17 120.7(4)
C14 C16 C9 119.4(4)
C14 C16 C18 122.4(3)
C9 C16 C18 118.3(4)
C33 N3 C20 116.6(4)
C27 C17 C15 119.4(3)
C27 C17 C29 120.3(4)
C15 C17 C29 120.2(4)
C23 C18 C16 174.4(4)
C11 C19 C2 177.5(4)
N3 C20 C28 123.6(4)
C11 C21 C40 109.0(4)
C11 C21 C35 109.3(3)
C40 C21 C35 111.0(4)
C11 C21 C41 110.1(3)
C40 C21 C41 109.1(4)
C35 C21 C41 108.2(4)
C30 C22 C28 119.4(4)
C30 C22 N2 116.9(3)
C28 C22 N2 123.6(3)
C18 C23 C24 177.0(4)
C23 C24 C44 110.2(4)
C23 C24 C42 108.3(4)
C44 C24 C42 109.3(4)
C23 C24 C43 109.8(4)
C44 C24 C43 110.0(4)
C42 C24 C43 109.3(4)
C8 C25 C27 118.9(4)
C8 C25 C32 122.6(4)
C27 C25 C32 118.3(4)
C29 C26 C34 179.6(5)
C17 C27 C25 120.8(4)
C22 C28 C20 118.1(4)
C26 C29 C17 177.8(5)
C22 C30 C33 117.6(4)
C32 C31 C36 176.7(5)
C31 C32 C25 173.8(5)
N3 C33 C30 124.5(4)
C26 C34 C38 109.0(3)
C26 C34 C37 108.9(4)
C38 C34 C37 112.1(4)
C26 C34 C39 108.5(4)
C38 C34 C39 109.6(4)
C37 C34 C39 108.6(4)
C31 C36 C46 109.8(4)
C31 C36 C45 109.4(4)
C46 C36 C45 111.7(5)
C31 C36 C47 108.4(4)
C46 C36 C47 110.4(5)
C45 C36 C47 107.1(5)

loop_
_geom_bond_atom_site_label_1
_geom_bond_atom_site_label_2
_geom_bond_distance
N1 N2 1.250(4)
N1 C7 1.435(5)
N2 C22 1.438(5)
C1 C4 1.397(5)
C1 C7 1.403(5)
C1 C12 1.496(5)
C2 C14 1.396(5)
C2 C5 1.400(5)
C2 C19 1.437(5)
C3 C10 1.384(5)
C3 C13 1.389(5)
C4 C10 1.375(5)
C5 C6 1.387(5)
C6 C9 1.388(5)
C6 C13 1.491(5)
C7 C13 1.408(5)
C8 C12 1.393(5)
C8 C25 1.393(5)
C9 C16 1.397(5)
C11 C19 1.204(5)
C11 C21 1.471(6)
C12 C15 1.395(5)
C14 C16 1.381(5)
C15 C17 1.404(5)
C16 C18 1.442(6)
N3 C33 1.324(5)
N3 C20 1.334(5)
C17 C27 1.377(5)
C17 C29 1.439(5)
C18 C23 1.206(5)
C20 C28 1.381(6)
C21 C40 1.516(6)
C21 C35 1.521(6)
C21 C41 1.535(6)
C22 C30 1.376(5)
C22 C28 1.378(5)
C23 C24 1.470(6)
C24 C44 1.513(7)
C24 C42 1.524(6)
C24 C43 1.534(6)
C25 C27 1.399(5)
C25 C32 1.440(6)
C26 C29 1.194(5)
C26 C34 1.481(5)
C30 C33 1.379(6)
C31 C32 1.191(6)
C31 C36 1.474(6)
C34 C38 1.509(6)
C34 C37 1.519(6)
C34 C39 1.535(6)
C36 C46 1.504(7)
C36 C45 1.506(7)
C36 C47 1.530(7)

loop_
_geom_torsion_atom_site_label_1
_geom_torsion_atom_site_label_2
_geom_torsion_atom_site_label_3
_geom_torsion_atom_site_label_4
_geom_torsion
C7 N1 N2 C22 178.1(3)
C7 C1 C4 C10 -1.8(6)
C12 C1 C4 C10 -175.2(4)
C14 C2 C5 C6 0.8(6)
C19 C2 C5 C6 -177.1(4)
C2 C5 C6 C9 -2.5(6)
C2 C5 C6 C13 178.1(4)
C4 C1 C7 C13 3.8(5)
C12 C1 C7 C13 177.0(3)
C4 C1 C7 N1 -176.5(3)
C12 C1 C7 N1 -3.3(5)
N2 N1 C7 C1 141.7(3)
N2 N1 C7 C13 -38.6(5)
C5 C6 C9 C16 1.8(6)
C13 C6 C9 C16 -178.8(3)
C1 C4 C10 C3 -0.6(6)
C13 C3 C10 C4 1.0(6)
C25 C8 C12 C15 4.0(6)
C25 C8 C12 C1 -172.6(3)
C4 C1 C12 C8 -145.9(4)
C7 C1 C12 C8 41.0(6)
C4 C1 C12 C15 37.5(5)
C7 C1 C12 C15 -135.6(4)
C10 C3 C13 C7 0.9(6)
C10 C3 C13 C6 -178.1(4)
C1 C7 C13 C3 -3.4(5)
N1 C7 C13 C3 177.0(3)
C1 C7 C13 C6 175.5(3)
N1 C7 C13 C6 -4.1(6)
C5 C6 C13 C3 121.6(4)
C9 C6 C13 C3 -57.8(5)
C5 C6 C13 C7 -57.3(5)
C9 C6 C13 C7 123.3(4)
C5 C2 C14 C16 1.5(6)
C19 C2 C14 C16 179.5(4)
C8 C12 C15 C17 -2.0(5)
C1 C12 C15 C17 174.8(3)
C2 C14 C16 C9 -2.2(6)
C2 C14 C16 C18 177.1(4)
C6 C9 C16 C14 0.5(6)
C6 C9 C16 C18 -178.8(4)
C12 C15 C17 C27 -1.4(6)
C12 C15 C17 C29 -178.1(3)
C14 C16 C18 C23 -162(4)
C9 C16 C18 C23 17(5)
C21 C11 C19 C2 -13(15)
C14 C2 C19 C11 -62(10)
C5 C2 C19 C11 116(10)
C33 N3 C20 C28 -0.4(7)
C19 C11 C21 C40 15(7)
C19 C11 C21 C35 -106(7)
C19 C11 C21 C41 135(6)
N1 N2 C22 C30 -143.4(4)
N1 N2 C22 C28 40.7(5)
C16 C18 C23 C24 -22(12)
C18 C23 C24 C44 -74(9)
C18 C23 C24 C42 45(9)
C18 C23 C24 C43 164(8)
C12 C8 C25 C27 -2.6(6)
C12 C8 C25 C32 173.2(4)
C15 C17 C27 C25 2.8(6)
C29 C17 C27 C25 179.5(4)
C8 C25 C27 C17 -0.9(6)
C32 C25 C27 C17 -176.9(4)
C30 C22 C28 C20 0.7(6)
N2 C22 C28 C20 176.5(4)
N3 C20 C28 C22 0.9(7)
C34 C26 C29 C17 49(100)
C27 C17 C29 C26 -26(12)
C15 C17 C29 C26 150(12)
C28 C22 C30 C33 -2.6(6)
N2 C22 C30 C33 -178.7(4)
C36 C31 C32 C25 11(11)
C8 C25 C32 C31 -153(4)
C27 C25 C32 C31 23(4)
C20 N3 C33 C30 -1.8(7)
C22 C30 C33 N3 3.3(7)
C29 C26 C34 C38 -144(100)
C29 C26 C34 C37 -22(100)
C29 C26 C34 C39 96(100)
C32 C31 C36 C46 -163(8)
C32 C31 C36 C45 74(8)
C32 C31 C36 C47 -43(8)
